data_1535380
loop_
_publ_author_name
'Hlukhyy, V.'
'Poettgen, R.'
'Hoffmann, R.D.'

_publ_section_title
;
 The solid solution Mgx In3-x Ir - formation of the Fe Ga3 type up to x=
 0.73 and the cementite structure with x= 0.92
;
_journal_name_full 'Zeitschrift fuer Anorganische und Allgemeine Chemie'
_journal_page_first 68
_journal_page_last 74
_journal_volume 630
_journal_year 2004
_chemical_formula_sum 'In2.08 Ir Mg0.92'
_chemical_name_systematic 'Mg0.92 Ir In2.08'
_space_group_IT_number 62
_symmetry_space_group_name_Hall '-P 2ac 2n'
_symmetry_space_group_name_H-M 'P n m a'
_cell_angle_alpha 90
_cell_angle_beta 90
_cell_angle_gamma 90
_cell_formula_units_Z 4
_cell_length_a 7.455
_cell_length_b 8.377
_cell_length_c 5.142
_cell_volume 321.121
_citation_journal_id_ASTM ZAACAB
_cod_data_source_file Hlukhyy_ZAACAB_2004_1075.cif
_cod_data_source_block In2.08Ir1Mg0.92
_cod_original_cell_volume 321.1207
_cod_original_formula_sum 'In2.08 Ir1 Mg0.92'
_cod_database_code 1535380

loop_
_symmetry_equiv_pos_as_xyz
x,y,z
-x+1/2,-y,z+1/2
x+1/2,-y+1/2,-z+1/2
-x,y+1/2,-z
-x,-y,-z
x-1/2,y,-z-1/2
-x-1/2,y-1/2,z-1/2
x,-y-1/2,z

loop_
_atom_site_label
_atom_site_type_symbol
_atom_site_fract_x
_atom_site_fract_y
_atom_site_fract_z
_atom_site_occupancy
_atom_site_U_iso_or_equiv
Ir1 Ir 0.3648 0.25 0.41911 1 0.0
Mg2 Mg 0.16598 0.05568 0.1119 0.371 0.0
In1 In 0.01344 0.25 0.58812 0.826 0.0
In2 In 0.16598 0.05568 0.1119 0.629 0.0
Mg1 Mg 0.01344 0.25 0.58812 0.174 0.0
